data_7116203
loop_
_publ_author_name
'Ni, Qijian'
'Song, Xiaoxiao'
'Xiong, Jiawen'
'Raabe, Gerhard'
'Enders, Dieter'

_publ_section_title
;
 Regio- and stereoselective synthesis of benzothiazolo-pyrimidinones via
 an NHC-catalyzed Mannich/lactamization domino reaction.
;
_journal_issue 7
_journal_name_full 'Chemical communications (Cambridge, England)'
_journal_page_first 1263
_journal_page_last 1266
_journal_paper_doi 10.1039/c4cc08594a
_journal_volume 51
_journal_year 2014
_chemical_formula_sum 'C23 H17 Cl N2 O S'
_chemical_formula_weight 404.93
_space_group_IT_number 4
_symmetry_cell_setting monoclinic
_symmetry_space_group_name_Hall 'P 2yb'
_symmetry_space_group_name_H-M 'P 1 21 1'
_audit_update_record
;
2014-10-16 deposited with the CCDC.
2014-11-26 downloaded from the CCDC.
;
_cell_angle_alpha 90.00000
_cell_angle_beta 115.422(2)
_cell_angle_gamma 90.00000
_cell_formula_units_Z 2
_cell_length_a 13.6665(6)
_cell_length_b 5.3783(2)
_cell_length_c 14.1760(6)
_cell_measurement_reflns_used 9958
_cell_measurement_temperature 100
_cell_measurement_theta_max 66.78
_cell_measurement_theta_min 3.45
_cell_volume 941.08(7)
_computing_cell_refinement 'Bruker APEX2'
_computing_data_collection 'Bruker APEX2'
_computing_data_reduction 'xtal ADDREF SORTRF'
_computing_molecular_graphics xtal
_computing_publication_material 'xtal BONDLA CIFIO'
_computing_structure_refinement 'xtal CRYLSQ'
_computing_structure_solution 'SHELXS-97 (Sheldrick 2008)'
_diffrn_ambient_temperature 100
_diffrn_measurement_device_type 'Bruker APEX-II CCD'
_diffrn_measurement_method '\f and \w scans'
_diffrn_radiation_detector 'Bruker APEX-II CCD'
_diffrn_radiation_monochromator graphite
_diffrn_radiation_source 'sealed tube'
_diffrn_radiation_type 'Cu K\a'
_diffrn_radiation_wavelength 1.54178
_diffrn_reflns_av_R_equivalents .02
_diffrn_reflns_av_sigmaI/netI .023
_diffrn_reflns_limit_h_max 16
_diffrn_reflns_limit_h_min -16
_diffrn_reflns_limit_k_max 6
_diffrn_reflns_limit_k_min -6
_diffrn_reflns_limit_l_max 16
_diffrn_reflns_limit_l_min -16
_diffrn_reflns_number 22918
_diffrn_reflns_theta_max 67.25
_diffrn_reflns_theta_min 3.45
_exptl_absorpt_coefficient_mu 2.962
_exptl_absorpt_correction_T_max 0.7529
_exptl_absorpt_correction_T_min 0.4529
_exptl_absorpt_correction_type multi-scan
_exptl_absorpt_process_details SADABS
_exptl_crystal_colour colourless
_exptl_crystal_density_diffrn 1.429
_exptl_crystal_density_meas ?
_exptl_crystal_description rod-like
_exptl_crystal_F_000 420
_exptl_crystal_recrystallization_method 'Re-crystallisation from solvent: Ethylacetate:hexane 1:3'
_exptl_crystal_size_max 0.8
_exptl_crystal_size_mid 0.4
_exptl_crystal_size_min 0.4
_refine_diff_density_max .267
_refine_diff_density_min -.199
_refine_ls_abs_structure_details 'Flack parameter'
_refine_ls_abs_structure_Flack 0.0579(146)
_refine_ls_extinction_coef .00000
_refine_ls_goodness_of_fit_all 1.002
_refine_ls_goodness_of_fit_ref 1.003
_refine_ls_hydrogen_treatment refall
_refine_ls_matrix_type full
_refine_ls_number_constraints 0
_refine_ls_number_parameters 320
_refine_ls_number_reflns 3231
_refine_ls_number_restraints 0
_refine_ls_R_factor_all .026
_refine_ls_R_factor_gt .026
_refine_ls_structure_factor_coef F
_refine_ls_weighting_details
;
1/[2.5\s^2^(F)]
;
_refine_ls_weighting_scheme calc
_refine_ls_wR_factor_all .032
_refine_ls_wR_factor_ref .032
_reflns_d_resolution_high .836
_reflns_d_resolution_low 12.771
_reflns_Friedel_coverage .796
_reflns_limit_h_max 16
_reflns_limit_h_min 0
_reflns_limit_k_max 6
_reflns_limit_k_min 0
_reflns_limit_l_max 15
_reflns_limit_l_min -16
_reflns_number_gt 3231
_reflns_number_total 3240
_reflns_threshold_expression 'I>  2.00 sig(I)'
_cod_data_source_file c4cc08594a2.cif
_cod_data_source_block gr0773
_cod_depositor_comments
;
The following automatic conversions were performed:

'_exptl_absorpt_correction_type' value 'multiscan' changed to
'multi-scan' according to
/usr/data/users/saulius/crontab/automatic-downloads/rss-feeds/RSC/lib/dictionaries/cif_core.dic
dictionary named 'cif_core.dic' version 2.4.2 from 2011-04-26.

Automatic conversion script
Id: cif_fix_values 2935 2014-11-11 08:27:57Z andrius 

The following automatic conversions were performed:

'_exptl_crystal_density_meas' value 'not measured' was changed to '?'
- the value is perceived as not measured.

Automatic conversion script
Id: cif_fix_values 3008 2015-01-20 13:52:24Z robertas 
;
_cod_original_sg_symbol_Hall p_2y1
_cod_original_sg_symbol_H-M P_1_21_1
_cod_original_formula_sum 'C23 H17 Cl1 N2 O1 S1'
_cod_database_code 7116203

loop_
_symmetry_equiv_pos_as_xyz
+x,+y,+z
-x,1/2+y,-z

loop_
_atom_site_label
_atom_site_fract_x
_atom_site_fract_y
_atom_site_fract_z
_atom_site_U_iso_or_equiv
_atom_site_adp_type
_atom_site_occupancy
S .57895(3) .9956(4) .74824(3) .01647(18) Uani 1.00000
Cl .10259(3) .8498(4) .05749(3) .0256(2) Uani 1.00000
C19 .20839(14) .5146(5) .33570(13) .0179(7) Uani 1.00000
C2 .53904(14) .4552(5) .91701(13) .0187(7) Uani 1.00000
C22 .25048(15) .9478(5) .25410(14) .0185(8) Uani 1.00000
C5 .67660(14) .8720(5) .96133(13) .0184(7) Uani 1.00000
N2 .43435(11) .8038(5) .56951(11) .0172(6) Uani 1.00000
C23 .30830(14) .8937(5) .35963(14) .0178(7) Uani 1.00000
C4 .68342(15) .7111(6) 1.04059(14) .0201(7) Uani 1.00000
C20 .15002(15) .5657(5) .22984(14) .0192(7) Uani 1.00000
C3 .61575(14) .5059(5) 1.01848(13) .0205(7) Uani 1.00000
C18 .28901(14) .6737(5) .40150(13) .0161(7) Uani 1.00000
C7 .47832(14) .7868(5) .66840(13) .0163(7) Uani 1.00000
C21 .17329(14) .7823(5) .19052(13) .0188(7) Uani 1.00000
C12 .12231(16) .7512(6) .79334(15) .0267(9) Uani 1.00000
C15 .08461(15) .4653(6) .61840(14) .0242(8) Uani 1.00000
C6 .59970(14) .8223(5) .86051(12) .0168(7) Uani 1.00000
C10 .15524(14) .6666(5) .64147(13) .0172(7) Uani 1.00000
C1 .53156(14) .6172(5) .83796(13) .0163(7) Uani 1.00000
C11 .17258(16) .8083(5) .72883(14) .0212(8) Uani 1.00000
C8 .36790(13) .4493(5) .68500(13) .0158(7) Uani 1.00000
C9 .21356(14) .7276(5) .57520(13) .0181(7) Uani 1.00000
C14 .03487(16) .4051(6) .68266(15) .0270(9) Uani 1.00000
C13 .05407(16) .5480(6) .77048(15) .0260(8) Uani 1.00000
O1 .35058(10) .2826(5) .73328(9) .0210(5) Uani 1.00000
N1 .45943(12) .6029(5) .73022(11) .0153(6) Uani 1.00000
C16 .29203(13) .5209(5) .57387(13) .0167(7) Uani 1.00000
C17 .35882(14) .6019(5) .51456(13) .0164(7) Uani 1.00000
H17 .4032(14) .462(4) .5131(13) .008(4) Uiso 1.00000
H22 .2628(15) 1.089(4) .2254(14) .008(4) Uiso 1.00000
H13 .0216(16) .507(4) .8143(16) .022(5) Uiso 1.00000
H15 .0741(17) .372(4) .5597(17) .024(5) Uiso 1.00000
H19 .1932(17) .363(4) .3616(16) .023(5) Uiso 1.00000
H3 .6196(16) .400(4) 1.0715(15) .015(5) Uiso 1.00000
H5 .718(2) .995(5) .9707(18) .030(6) Uiso 1.00000
H14 -.0084(18) .274(4) .6690(16) .017(5) Uiso 1.00000
H2 .4946(17) .311(4) .9052(15) .013(4) Uiso 1.00000
H23 .3606(16) 1.010(4) .4041(15) .018(5) Uiso 1.00000
H4 .7332(17) .742(4) 1.1120(17) .017(5) Uiso 1.00000
H20 .1007(17) .452(4) .1870(16) .019(5) Uiso 1.00000
H11 .2148(18) .925(4) .7415(17) .021(6) Uiso 1.00000
H9b .254(2) .874(5) .5960(19) .037(6) Uiso 1.00000
H9a .1605(16) .755(4) .5004(16) .014(5) Uiso 1.00000
H12 .1382(18) .857(5) .8569(18) .032(6) Uiso 1.00000
H16 .2519(15) .366(17) .5426(14) .012(4) Uiso 1.00000

loop_
_atom_site_aniso_label
_atom_site_aniso_U_11
_atom_site_aniso_U_22
_atom_site_aniso_U_33
_atom_site_aniso_U_12
_atom_site_aniso_U_13
_atom_site_aniso_U_23
S .0176(2) .0154(2) .01632(19) -.00251(17) .00712(15) .00092(17)
Cl .0259(2) .0305(3) .01624(18) .0027(2) .00497(16) .00323(18)
C19 .0215(9) .0155(9) .0210(8) .0008(8) .0132(7) -.0016(7)
C2 .0215(9) .0168(9) .0204(8) -.0003(8) .0115(7) -.0004(7)
C22 .0229(9) .0152(9) .0210(8) .0028(7) .0129(7) .0021(7)
C5 .0180(8) .0157(9) .0212(8) -.0012(8) .0081(7) -.0030(8)
N2 .0173(7) .0190(8) .0174(7) -.0020(6) .0093(6) -.0001(6)
C23 .0195(8) .0161(9) .0190(8) .0002(8) .0092(7) -.0022(7)
C4 .0217(9) .0222(9) .0155(8) .0020(8) .0071(7) -.0015(7)
C20 .0179(9) .0195(9) .0206(9) -.0012(8) .0087(7) -.0045(7)
C3 .0247(9) .0211(9) .0175(8) .0049(8) .0109(7) .0043(8)
C18 .0201(9) .0162(9) .0160(8) .0017(7) .0116(7) -.0030(7)
C7 .0155(8) .0173(9) .0191(8) .0026(7) .0104(7) .0009(7)
C21 .0178(9) .0226(10) .0158(8) .0075(8) .0069(7) .0003(7)
C12 .0303(11) .0307(11) .0236(9) -.0019(9) .0159(8) -.0032(9)
C15 .0229(9) .0265(10) .0218(9) -.0058(9) .0083(7) -.0022(9)
C6 .0173(8) .0173(8) .0178(8) .0038(8) .0096(7) .0015(7)
C10 .0136(8) .0191(9) .0169(8) .0037(7) .0046(7) .0038(7)
C1 .0178(8) .0155(8) .0175(8) .0028(7) .0094(7) -.0014(7)
C11 .0226(9) .0187(9) .0251(9) -.0047(8) .0130(8) -.0001(8)
C8 .0171(8) .0139(9) .0196(8) .0016(7) .0108(7) -.0006(7)
C9 .0188(9) .0181(9) .0165(8) -.0011(8) .0068(7) .0009(7)
C14 .0177(9) .0311(11) .0306(10) -.0080(9) .0089(8) .0018(9)
C13 .0222(9) .0339(11) .0263(9) -.0001(8) .0147(8) .0061(8)
O1 .0214(6) .0199(7) .0223(6) -.0026(5) .0098(5) .0037(5)
N1 .0182(7) .0124(7) .0155(7) .0002(6) .0074(6) .0005(6)
C16 .0177(8) .0168(9) .0158(8) -.0041(8) .0074(7) -.0017(7)
C17 .0192(9) .0137(8) .0182(8) .0006(7) .0098(7) -.0008(7)

loop_
_atom_type_symbol
_atom_type_oxidation_number
_atom_type_number_in_cell
_atom_type_scat_dispersion_real
_atom_type_scat_dispersion_imag
_atom_type_scat_source
C 0 46 .017 .009 'IT Vol C. Table 6.1.1.4  Table 6.1.1.5'
H 0 34 0 0 'IT Vol C. Table 6.1.1.4  Table 6.1.1.5'
O 0 2 .047 .032 'IT Vol C. Table 6.1.1.4  Table 6.1.1.5'
N 0 4 .029 .018 'IT Vol C. Table 6.1.1.4  Table 6.1.1.5'
S 0 2 .319 .557 'IT Vol C. Table 6.1.1.4  Table 6.1.1.5'
Cl 0 2 .348 .702 'IT Vol C. Table 6.1.1.4  Table 6.1.1.5'

loop_
_geom_angle_atom_site_label_1
_geom_angle_atom_site_label_2
_geom_angle_atom_site_label_3
_geom_angle
C6 S C7 91.24(13)
H19 C19 C18 120.6(11)
H19 C19 C20 117.8(11)
C18 C19 C20 121.6(2)
H2 C2 C1 123.2(11)
H2 C2 C3 118.6(11)
C1 C2 C3 118.1(2)
H22 C22 C21 118.8(10)
H22 C22 C23 121.8(10)
C21 C22 C23 119.4(2)
H5 C5 C6 118.2(16)
H5 C5 C4 123.7(15)
C6 C5 C4 118.1(2)
C7 N2 C17 115.1(2)
H23 C23 C22 119.4(14)
H23 C23 C18 119.9(13)
C22 C23 C18 120.7(2)
H4 C4 C3 118.5(14)
H4 C4 C5 121.0(14)
C3 C4 C5 120.42(16)
H20 C20 C21 121.5(14)
H20 C20 C19 120.0(14)
C21 C20 C19 118.4(2)
H3 C3 C4 120.3(11)
H3 C3 C2 118.2(11)
C4 C3 C2 121.4(2)
C19 C18 C23 118.38(16)
C19 C18 C17 120.5(2)
C23 C18 C17 120.98(18)
N2 C7 N1 127.4(2)
N2 C7 S 122.2(2)
N1 C7 S 110.32(12)
C22 C21 C20 121.52(17)
C22 C21 Cl 119.0(2)
C20 C21 Cl 119.48(16)
H12 C12 C13 121.4(16)
H12 C12 C11 119.0(16)
C13 C12 C11 119.6(2)
H15 C15 C14 122.0(16)
H15 C15 C10 117.2(16)
C14 C15 C10 120.8(2)
C5 C6 C1 121.7(2)
C5 C6 S 125.9(2)
C1 C6 S 112.38(12)
C11 C10 C15 118.2(2)
C11 C10 C9 120.3(2)
C15 C10 C9 121.5(2)
C2 C1 C6 120.18(15)
C2 C1 N1 127.6(2)
C6 C1 N1 112.2(2)
H11 C11 C10 117(2)
H11 C11 C12 121.6(19)
C10 C11 C12 121.5(2)
O1 C8 N1 121.99(15)
O1 C8 C16 124.21(17)
N1 C8 C16 113.7(2)
H9b C9 H9a 105.7(18)
H9b C9 C10 113(2)
H9b C9 C16 106.6(17)
H9a C9 C10 110.8(14)
H9a C9 C16 106.4(13)
C10 C9 C16 113.9(2)
H14 C14 C15 120.7(17)
H14 C14 C13 119.2(17)
C15 C14 C13 120.1(2)
H13 C13 C12 119.8(13)
H13 C13 C14 120.4(13)
C12 C13 C14 119.8(2)
C8 N1 C7 119.46(14)
C8 N1 C1 126.4(2)
C7 N1 C1 113.6(2)
H16 C16 C8 104(3)
H16 C16 C17 109.6(14)
H16 C16 C9 111(3)
C8 C16 C17 109.66(14)
C8 C16 C9 109.71(17)
C17 C16 C9 112.2(2)
H17 C17 N2 106.2(10)
H17 C17 C18 106.8(10)
H17 C17 C16 108.3(13)
N2 C17 C18 110.5(2)
N2 C17 C16 111.36(17)
C18 C17 C16 113.26(15)

loop_
_geom_bond_atom_site_label_1
_geom_bond_atom_site_label_2
_geom_bond_distance
S C6 1.759(2)
S C7 1.760(3)
Cl C21 1.7485(18)
C19 H19 .95(2)
C19 C18 1.391(3)
C19 C20 1.391(2)
C2 H2 .95(2)
C2 C1 1.388(3)
C2 C3 1.396(2)
C22 H22 .91(2)
C22 C21 1.379(3)
C22 C23 1.390(2)
C5 H5 .84(3)
C5 C6 1.389(2)
C5 C4 1.389(3)
N2 C7 1.269(2)
N2 C17 1.470(3)
C23 H23 .96(2)
C23 C18 1.398(4)
C4 H4 .96(2)
C4 C3 1.386(4)
C20 H20 .92(2)
C20 C21 1.386(4)
C3 H3 .93(2)
C18 C17 1.522(2)
C7 N1 1.416(3)
C12 H12 1.01(3)
C12 C13 1.382(4)
C12 C11 1.394(4)
C15 H15 .93(2)
C15 C14 1.389(4)
C15 C10 1.393(4)
C6 C1 1.389(4)
C10 C11 1.385(3)
C10 C9 1.506(3)
C1 N1 1.420(2)
C11 H11 .82(2)
C8 O1 1.212(3)
C8 N1 1.404(3)
C8 C16 1.517(2)
C9 H9b .94(3)
C9 H9a 1.006(18)
C9 C16 1.550(3)
C14 H14 .89(2)
C14 C13 1.389(3)
C13 H13 .93(3)
C16 H16 .99(8)
C16 C17 1.545(3)
C17 H17 .97(2)

loop_
_geom_contact_atom_site_label_1
_geom_contact_atom_site_label_2
_geom_contact_distance
_geom_contact_site_symmetry_2
H9b H9a 1.55(3) .
C10 H11 1.90(2) .
C6 H5 1.93(2) .
C12 H11 1.95(3) .
N2 H17 1.97(2) .
C13 H14 1.98(2) .
C4 H5 1.98(3) .
C21 H22 1.98(2) .
C15 H14 1.99(3) .
C10 H15 2.00(2) .
C2 H3 2.006(19) .
C8 H16 2.01(3) .
C19 H20 2.014(18) .
C12 H13 2.01(2) .
C4 H3 2.02(2) .
C20 H19 2.02(2) .
C21 H20 2.02(2) .
C23 H22 2.02(2) .
C14 H13 2.03(3) .
C16 H9b 2.03(3) .
C18 H17 2.027(16) .
C3 H4 2.030(19) .
C3 H2 2.033(18) .
C22 H23 2.037(18) .
C14 H15 2.04(3) .
C18 H19 2.05(2) .
C18 H23 2.05(2) .
C5 H4 2.06(2) .
C10 H9b 2.06(3) .
C16 H17 2.07(2) .
C1 H2 2.07(2) .
C16 H9a 2.073(19) .
C11 H12 2.08(3) .
C10 H9a 2.09(2) .
C13 H12 2.09(2) .
C17 H16 2.10(6) .
C9 H16 2.12(9) .
O1 N1 2.289(3) .
H3 H2 2.29(2) .
H13 H14 2.29(3) .
H19 H20 2.30(3) .
H3 H4 2.31(3) .
C7 C17 2.314(2) .
H11 H12 2.32(4) .
C6 N1 2.332(3) .
H15 H14 2.33(4) .
H19 H16 2.34(3) .
H17 H16 2.34(4) .
H22 H23 2.34(3) .
H5 H4 2.36(4) .
H11 H9b 2.36(4) .
H13 H12 2.37(3) .
C7 C1 2.374(3) .
H9a H16 2.38(8) .
C4 C6 2.382(2) .
C15 C11 2.384(4) .
C19 C21 2.386(3) .
C3 C1 2.388(2) .
C23 C21 2.390(2) .
N2 H23 2.39(2) .
O1 H2 2.392(16) .
C19 C23 2.395(4) .
C12 C14 2.397(4) .
C11 C13 2.398(4) .
C15 C13 2.407(3) .
C2 C6 2.408(4) .
C5 C3 2.409(4) .
N2 N1 2.409(3) .
H14 H9a 2.41(2) '2 546'
C22 C20 2.413(4) .
O1 C16 2.416(3) .
C10 C14 2.419(4) .
C22 C18 2.423(3) .
C12 C10 2.424(3) .
C2 C4 2.427(3) .
C5 C1 2.427(3) .
C20 C18 2.429(2) .
C7 C8 2.435(3) .
N1 C16 2.447(2) .
N2 C18 2.459(2) .
O1 H16 2.49(2) .
N2 C16 2.491(3) .
C8 C17 2.504(3) .
C11 C9 2.508(3) .
C8 C9 2.509(3) .
C7 C6 2.515(2) .
C2 N1 2.521(2) .
C1 C8 2.521(2) .
C15 C9 2.529(4) .
C19 C17 2.530(2) .
H4 H11 2.54(3) '2 647'
C23 C17 2.542(3) .
H15 H16 2.54(3) .
C18 C16 2.562(3) .
C10 C16 2.562(3) .
C9 C17 2.570(3) .
C9 H11 2.58(3) .
C11 H9b 2.59(3) .
S N1 2.614(3) .
S C1 2.624(3) .
H4 H12 2.63(3) '2 647'
C17 H9b 2.63(3) .
C9 H15 2.64(2) .
C7 H17 2.647(18) .
H3 H11 2.65(2) '2 647'
S N2 2.6626(18) .
N2 H9b 2.67(3) .
C8 H17 2.68(2) .
H15 H9a 2.69(3) .
C17 H19 2.69(2) .
Cl C22 2.7008(17) .
C17 H23 2.70(2) .
O1 H11 2.71(3) '1 545'
C18 H9a 2.71(3) .
Cl C20 2.714(3) .
C7 C16 2.719(3) .
C8 H9b 2.74(3) .
C3 C6 2.745(3) .
C3 H2 2.75(2) '2 657'
H9b H16 2.75(9) '1 565'
C17 H9a 2.76(2) .
C11 C14 2.760(4) .
N1 C17 2.762(2) .
Cl H22 2.764(17) .
N2 C23 2.766(2) .
C19 C22 2.769(4) .
C12 C15 2.772(3) .
C4 C1 2.774(2) .
C18 C21 2.780(2) .
C19 H17 2.782(14) .
C23 C20 2.785(3) .
C15 H9a 2.79(2) .
N1 H2 2.80(2) .
C10 C13 2.799(3) .
H17 H19 2.80(2) .
H3 H2 2.81(3) '2 657'
H17 H23 2.81(3) '1 545'
C18 H16 2.81(6) .
S C5 2.8084(19) .
C10 H16 2.81(6) .
C2 C5 2.818(4) .
C7 H9b 2.82(3) .
Cl H20 2.82(2) .
H22 H20 2.83(3) '1 565'
H19 H23 2.83(3) '1 545'
H9b H16 2.83(9) .
C19 H16 2.85(3) .
C16 H19 2.85(2) .
O1 H9b 2.85(2) '1 545'
O1 H4 2.89(3) '2 647'
H22 H19 2.90(3) '1 565'
C21 H13 2.90(2) '2 556'
S H5 2.90(2) .
C4 H2 2.90(3) '2 657'
C1 O1 2.899(3) .
N2 C8 2.901(3) .
H13 H20 2.92(3) '2 556'
C2 O1 2.919(2) .
C6 H22 2.92(2) '2 646'
C14 H9a 2.927(17) '2 546'
N1 H17 2.933(18) .
H17 H23 2.94(3) '2 646'
C4 H12 2.94(2) '2 647'
C10 C8 2.942(3) .
C8 H2 2.942(18) .
C15 H16 2.96(3) .
C19 H9a 2.98(2) .
C23 H19 2.98(2) '1 565'
S H22 2.98(2) '2 646'
C22 H19 2.99(3) '1 565'
N1 H9b 3.00(2) .
C20 H22 3.01(2) '1 545'
C16 H15 3.01(2) .
H15 H9a 3.01(3) '2 546'
H3 H12 3.03(3) '2 647'
H2 H4 3.04(3) '2 647'
C19 H22 3.04(2) '1 545'
N2 H17 3.04(2) '2 656'
C19 H14 3.04(3) '2 556'
H19 H9a 3.04(3) .
C23 H17 3.061(18) .
C18 C9 3.064(3) .
C19 C16 3.065(2) .
C11 H3 3.069(16) '2 657'
C20 H14 3.07(3) '2 556'
N2 C9 3.080(3) .
Cl H12 3.08(3) '1 554'
H5 H12 3.08(3) '2 657'
Cl H13 3.09(3) '2 556'
H20 H12 3.09(3) '2 546'
N2 H23 3.10(2) '2 646'
C15 H11 3.11(2) .
C2 C8 3.112(2) .
C11 H4 3.11(2) '2 657'
C13 H4 3.13(2) '2 647'
C13 H11 3.14(3) .
C3 H12 3.16(2) '2 647'
C1 H5 3.17(2) .
C7 H23 3.17(3) '2 646'
C15 C16 3.172(3) .
C10 O1 3.179(3) .
C18 H9b 3.18(3) .
C11 H9a 3.18(2) .
C3 H5 3.18(3) .
C4 H11 3.19(2) '2 647'
C6 H2 3.19(2) '1 565'
C12 H14 3.19(2) .
C9 N1 3.198(2) .
H3 H5 3.20(4) '1 545'
C20 H13 3.20(2) '2 556'
N1 H16 3.20(4) .
C11 H15 3.21(2) .
C1 H3 3.22(2) .
C10 H14 3.22(3) .
C3 H11 3.22(2) '2 647'
C20 H22 3.22(2) .
C12 H4 3.22(2) '2 657'
C21 H19 3.24(2) .
C15 H9a 3.24(2) '2 546'
C11 H13 3.24(3) .
H19 H14 3.24(3) '2 556'
C1 H3 3.24(2) '2 657'
C22 H20 3.24(2) .
C5 H3 3.24(2) .
C15 H13 3.25(3) .
C21 H23 3.250(18) .
C18 H20 3.251(18) .
C18 H22 3.25(2) .
C13 H15 3.26(3) .
H5 H2 3.26(3) '1 565'
H17 H23 3.26(3) .
C19 H23 3.26(2) .
C6 H4 3.26(2) .
C23 H19 3.26(2) .
C9 O1 3.264(3) .
C13 H20 3.27(2) '2 556'
Cl H5 3.27(3) '2 646'
C5 H2 3.27(2) '1 565'
C4 H2 3.27(2) .
C3 H5 3.28(3) '1 545'
C2 H3 3.28(2) '2 657'
C2 H4 3.281(18) .
C22 H20 3.29(2) '1 565'
C6 H2 3.29(2) .
C7 C9 3.292(3) .
H11 H9a 3.30(3) .
C1 H22 3.30(2) '2 646'
C19 H23 3.30(2) '1 545'
C12 H4 3.31(2) '2 647'
C15 H9b 3.31(3) .
C12 H3 3.310(18) '2 657'
H14 H20 3.31(4) '2 546'
C14 H12 3.32(2) .
C10 H12 3.32(3) .
C2 H5 3.33(3) '1 545'
O1 H3 3.33(2) '2 647'
N2 H16 3.33(7) .
C15 H15 3.34(2) '2 556'
H14 H11 3.35(3) '1 545'
C8 H9a 3.350(17) .
C2 H2 3.35(2) '2 657'
H15 H15 3.35(3) '2 556'
H15 H15 3.35(3) '2 546'
C12 H20 3.36(3) '2 556'
C11 H14 3.36(2) '1 565'
S C23 3.364(3) '2 656'
C7 H22 3.368(19) '2 646'
H13 H4 3.37(3) '2 647'
S H2 3.37(2) '1 565'
C14 H4 3.372(18) '2 647'
S C22 3.379(3) '2 656'
C9 H17 3.39(2) .
C10 H15 3.391(18) '2 556'
C12 H14 3.39(2) '1 565'
C19 C22 3.396(4) '1 545'
H14 H12 3.40(3) '1 545'
C9 H14 3.402(18) '2 556'
C12 H5 3.40(2) '2 647'
S O1 3.406(2) '1 565'
C14 H11 3.41(2) '1 545'
H13 H20 3.41(3) '2 546'
C15 O1 3.428(2) .
C22 H13 3.43(2) '2 556'
Cl H20 3.431(18) 2
H15 H11 3.44(3) '1 545'
N2 H9a 3.45(2) .
C5 H22 3.45(2) '2 646'
C8 H9b 3.45(3) '1 545'
C4 O1 3.452(3) '2 657'
S C18 3.460(2) '2 656'
C15 H11 3.46(2) '1 545'
H9a H16 3.47(9) '1 565'
S C21 3.475(2) '2 656'
C23 H9a 3.48(3) .
C5 H3 3.49(2) '1 565'
H23 H16 3.50(6) '1 565'
H13 H19 3.50(3) '2 556'
C11 O1 3.506(3) '1 565'
C9 H19 3.52(2) .
C13 H19 3.52(2) '2 556'
C7 O1 3.519(3) '1 565'
H15 H9b 3.52(4) '1 545'
C9 H16 3.53(9) '1 565'
H17 H9b 3.53(4) .
C17 H23 3.53(2) '2 646'
H15 H9b 3.54(4) .
C6 H3 3.55(2) '2 657'
O1 H15 3.547(19) .
C17 H23 3.55(2) '1 545'
C16 H9b 3.55(3) '1 545'
C7 O1 3.553(3) .
C19 C9 3.555(3) .
C22 C20 3.556(4) '1 565'
C11 C8 3.559(3) .
H13 H5 3.56(3) '2 647'
C18 H14 3.56(2) '2 556'
C19 C23 3.569(4) '1 545'
C21 H5 3.57(3) '2 646'
C15 C8 3.571(3) .
C2 C5 3.571(4) '1 545'
N1 H22 3.57(2) '2 646'
C14 H11 3.58(2) .
C2 C3 3.579(4) '2 647'
C23 H17 3.582(17) '2 656'
S C19 3.584(2) '2 656'
S C8 3.586(3) '1 565'
O1 C17 3.588(3) .
C2 C4 3.591(3) '2 647'
C7 H23 3.59(2) .
C21 H14 3.59(3) '2 556'
N2 C1 3.594(2) .
C3 H3 3.60(2) '2 657'
C11 C16 3.600(3) .
C5 H2 3.60(3) '2 657'
S C20 3.601(2) '2 656'
C18 C7 3.602(2) .
H17 H9a 3.61(3) .
C8 H11 3.61(3) .
H3 H2 3.61(3) '2 647'
S N1 3.612(3) '1 565'
N2 H17 3.62(2) '1 565'
O1 H17 3.62(2) .
C7 H16 3.63(6) .
H22 H5 3.63(4) '2 656'
C11 C14 3.635(4) '1 565'
Cl H13 3.64(2) '1 554'
S C2 3.640(3) '1 565'
C9 H15 3.64(2) '2 556'
C5 N1 3.645(2) .
C11 H14 3.65(2) .
C8 H15 3.65(2) .
C4 C12 3.653(3) '2 647'
C23 H17 3.654(19) '1 565'
C2 H5 3.66(3) .
C3 O1 3.663(3) '2 657'
C3 C11 3.665(2) '2 647'
O1 H9b 3.67(3) .
C13 H5 3.67(2) '2 647'
C6 H3 3.67(2) .
C21 C13 3.671(3) '2 556'
C6 C8 3.672(3) .
C2 C6 3.672(4) '1 545'
C11 H4 3.68(2) '2 647'
C19 H22 3.68(2) .
C5 C3 3.681(4) '1 565'
C3 C12 3.689(3) '2 647'
C16 H11 3.69(3) .
C20 H13 3.70(2) '2 546'
C18 H23 3.70(2) '1 545'
C12 H15 3.70(2) .
S H23 3.70(2) '2 646'
C23 H20 3.70(2) .
C7 H17 3.70(2) '2 656'
C4 C11 3.705(3) '2 647'
C22 C6 3.707(3) '2 656'
C2 C7 3.712(3) .
C11 O1 3.713(3) .
C14 H12 3.71(2) '1 545'
Cl Cl 3.719(2) 2
Cl Cl 3.719(2) '2 545'
C9 O1 3.719(3) '1 565'
C22 H19 3.72(2) .
C23 C16 3.725(3) .
C23 H9b 3.73(3) .
C10 H13 3.73(3) .
S C1 3.731(3) '1 565'
Cl H20 3.73(2) '1 565'
C2 H3 3.73(2) '2 647'
C21 H20 3.73(2) '1 565'
C1 H4 3.734(19) .
N1 H23 3.73(3) '2 646'
C20 C14 3.734(4) '2 556'
C11 H15 3.74(2) '1 565'
C20 H23 3.74(2) .
C2 H4 3.74(2) '2 647'
C3 N1 3.747(2) .
C15 H4 3.75(2) '2 647'
C20 H12 3.76(2) '2 546'
C23 C7 3.759(3) '2 656'
N2 C6 3.759(2) .
C19 N2 3.762(2) .
S C22 3.766(3) '2 646'
C5 H2 3.77(2) .
N1 H3 3.77(2) '2 657'
C5 H12 3.78(2) '2 657'
C15 H12 3.78(3) .
S H22 3.78(2) '2 656'
C8 H11 3.80(3) '1 545'
C12 C9 3.801(3) .
C1 C16 3.805(2) .
C9 C14 3.806(4) .
C10 N1 3.807(2) .
C20 C13 3.808(4) '2 556'
C14 H19 3.81(2) '2 556'
S H23 3.81(2) '2 656'
C20 C17 3.819(2) .
C22 C17 3.820(3) .
S H17 3.82(2) '2 656'
C12 C14 3.827(4) '1 565'
N1 H11 3.83(3) .
N2 H16 3.83(7) '1 565'
C22 C1 3.840(3) '2 656'
C15 C11 3.843(4) '1 545'
C22 C7 3.844(3) '2 656'
C19 C14 3.845(3) '2 556'
C8 H4 3.85(3) '2 647'
N2 C17 3.856(3) '2 656'
C5 H3 3.87(2) '2 657'
C4 H3 3.88(2) '1 565'
C18 C8 3.880(3) .
C4 H3 3.88(2) '2 657'
C4 C13 3.883(3) '2 657'
C5 H12 3.89(2) '2 647'
C5 C7 3.890(2) .
C21 H22 3.89(2) '1 545'
C9 C14 3.892(2) '2 556'
C18 H19 3.89(2) '1 565'
C21 H19 3.89(2) '1 565'
C10 H4 3.90(2) '2 647'
C23 C9 3.900(3) .
N2 C23 3.900(3) '2 646'
Cl C12 3.904(2) '1 554'
C20 H9a 3.91(2) .
C9 H15 3.92(2) '1 565'
C7 C8 3.916(4) '1 565'
C10 C17 3.924(3) .
C13 H12 3.93(2) '1 545'
C23 H16 3.93(6) '1 565'
C18 H22 3.94(2) '1 545'
C1 H2 3.94(2) '1 565'
C20 C13 3.940(4) '2 546'
C16 H23 3.94(2) .
S C8 3.942(3) .
O1 H11 3.95(2) .
C17 H17 3.95(2) '2 656'
C1 H2 3.95(2) '2 657'
S C2 3.948(3) .
C5 C12 3.950(3) '2 657'
N2 O1 3.951(3) '1 565'
O1 N1 3.954(4) '1 545'
C12 H19 3.96(2) '2 556'
C4 C12 3.958(3) '2 657'
C19 H13 3.96(2) '2 556'
C7 H9a 3.960(19) .
C6 O1 3.962(3) '1 565'
C14 H20 3.96(3) '2 546'
C22 N1 3.963(3) '2 656'
C2 C3 3.968(4) '2 657'
C19 H9b 3.97(3) .
C20 C12 3.971(3) '2 546'
C12 H9b 3.98(3) .
C10 H15 3.98(2) '1 565'
C20 H5 3.99(3) '2 646'
C4 H13 3.99(2) '2 657'
C14 H15 3.99(2) '2 556'
C23 H14 3.99(3) '2 556'
S C17 3.994(2) .
Cl C23 3.9958(17) .
Cl C19 4.000(2) .
C2 C2 4.008(4) '2 647'
C2 C2 4.008(4) '2 657'
C3 C1 4.010(3) '2 647'
C3 C3 4.012(3) '2 657'
C3 C3 4.012(3) '2 647'
C22 H14 4.01(3) '2 556'
C19 H13 4.01(2) '2 546'
C10 H14 4.02(2) '2 556'
C21 C14 4.019(3) '2 556'
Cl C13 4.019(3) '2 556'
C16 H23 4.02(2) '1 545'
C23 C7 4.020(2) .
C13 H9a 4.020(18) '2 546'
C15 C9 4.021(3) '2 546'
C13 H20 4.02(2) '2 546'
C2 C5 4.028(3) '2 647'
C15 H9b 4.03(3) '1 545'
C11 H16 4.03(6) .
S H17 4.039(17) '1 565'
C23 N1 4.054(3) '2 656'
Cl C5 4.059(3) '2 646'
S C4 4.059(2) .
C22 C13 4.061(3) '2 556'
C11 N1 4.065(3) .
C15 C10 4.066(3) '2 546'
S H9b 4.07(2) .
S H20 4.08(2) '2 656'
C19 C13 4.098(3) '2 546'
S H19 4.10(3) '2 656'
C10 O1 4.100(3) '1 565'
N2 C8 4.103(4) '1 565'
N2 O1 4.104(3) .
C5 C13 4.109(2) '2 657'
C14 O1 4.112(3) .
C3 C6 4.114(3) '2 647'
C4 C3 4.122(3) '2 657'
N2 C18 4.134(3) '2 656'
C15 C15 4.145(3) '2 556'
C15 C15 4.145(3) '2 546'
S C23 4.149(3) '2 646'
C22 N2 4.154(2) .
C1 C17 4.160(2) .
Cl C13 4.161(3) '1 554'
N2 N2 4.168(3) '2 646'
N2 N2 4.168(3) '2 656'
C4 N1 4.184(2) .
C5 C21 4.184(3) '2 656'
C5 C3 4.189(3) '2 657'
S C17 4.201(2) '2 656'
C23 C20 4.208(4) '1 565'
Cl C4 4.213(3) '2 656'
Cl C5 4.214(3) '2 656'
Cl C20 4.2172(18) 2
C18 N1 4.239(2) .
C1 O1 4.240(3) '1 565'
C6 O1 4.242(3) .
C18 C14 4.246(3) '2 556'
C18 C7 4.258(3) '2 646'
C22 C5 4.259(3) '2 656'
C23 C18 4.261(4) '1 565'
C3 C6 4.261(4) '1 545'
C23 C17 4.262(3) '2 656'
C21 C6 4.266(3) '2 646'
S H17 4.270(17) .
C20 C21 4.280(4) '1 545'
C4 C14 4.282(2) '2 657'
C3 O1 4.283(2) .
C21 C17 4.298(2) .
C23 C17 4.302(4) '1 565'
C9 C13 4.304(3) .
C7 C10 4.314(3) .
C19 C12 4.322(3) '2 546'
C19 C13 4.327(3) '2 556'
N2 C16 4.332(4) '1 565'
C20 C6 4.338(3) '2 646'
C22 C18 4.353(4) '1 565'
C4 C3 4.356(4) '1 565'
C6 C1 4.358(4) '1 565'
C22 C14 4.366(3) '2 556'
C12 C13 4.368(4) '1 565'
C12 O1 4.369(3) .
C8 C9 4.373(4) '1 545'
C19 C21 4.374(4) '1 545'
C2 C1 4.379(3) '2 647'
C2 C6 4.380(3) '2 647'
C1 C9 4.384(2) .
C15 C10 4.384(4) '1 545'
C22 N2 4.385(3) '2 656'
C10 C14 4.389(3) '2 556'
C23 C1 4.398(3) '2 656'
C4 C11 4.399(3) '2 657'
C9 C16 4.401(4) '1 565'
N2 C17 4.405(4) '1 565'
C20 C16 4.414(2) .
C7 C17 4.417(3) '2 656'
C5 C20 4.422(3) '2 656'
C4 C8 4.428(3) '2 657'
C11 C13 4.429(4) '1 565'
C10 C14 4.433(4) '1 565'
S C16 4.436(2) .
Cl C20 4.456(3) '1 565'
S Cl 4.4569(14) '2 656'
S C7 4.466(3) '1 565'
S C3 4.496(3) .
Cl C3 4.499(2) '2 656'
Cl C6 4.506(3) '2 656'
Cl C18 4.5279(18) .
Cl C21 4.540(2) 2
S C3 4.561(3) '1 565'
S C16 4.599(2) '1 565'
S C6 4.690(4) '1 565'
S C17 4.701(3) '1 565'

loop_
_geom_torsion_atom_site_label_1
_geom_torsion_atom_site_label_2
_geom_torsion_atom_site_label_3
_geom_torsion_atom_site_label_4
_geom_torsion
C6 S C7 N2 -174.3(2)
C6 S C7 N1 3.65(19)
C7 S C6 C5 177.0(2)
C7 S C6 C1 -1.0(2)
C18 C19 C20 C21 -.5(4)
C18 C19 C20 H20 175.5(19)
H19 C19 C20 C21 -178.4(18)
H19 C19 C20 H20 -2(3)
C20 C19 C18 C23 2.2(4)
C20 C19 C18 C17 -174.2(2)
H19 C19 C18 C23 180.0(18)
H19 C19 C18 C17 3.6(19)
C1 C2 C3 C4 -.3(4)
C1 C2 C3 H3 178.5(17)
H2 C2 C3 C4 179.4(17)
H2 C2 C3 H3 -2(2)
C3 C2 C1 C6 .4(3)
C3 C2 C1 N1 -179.4(2)
H2 C2 C1 C6 -179.3(18)
H2 C2 C1 N1 .8(18)
C21 C22 C23 C18 .1(4)
C21 C22 C23 H23 -178.5(18)
H22 C22 C23 C18 -178.9(17)
H22 C22 C23 H23 2(2)
C23 C22 C21 Cl -178.97(19)
C23 C22 C21 C20 1.6(4)
H22 C22 C21 Cl .1(17)
H22 C22 C21 C20 -179.3(16)
C6 C5 C4 C3 .7(4)
C6 C5 C4 H4 -177.2(18)
H5 C5 C4 C3 -177(2)
H5 C5 C4 H4 5(3)
C4 C5 C6 S -178.4(2)
C4 C5 C6 C1 -.6(4)
H5 C5 C6 S 0(2)
H5 C5 C6 C1 178(2)
C17 N2 C7 S 174.92(17)
C17 N2 C7 N1 -2.7(3)
C7 N2 C17 C18 164.8(2)
C7 N2 C17 C16 38.0(3)
C7 N2 C17 H17 -79.8(12)
C22 C23 C18 C19 -2.0(4)
C22 C23 C18 C17 174.4(2)
H23 C23 C18 C19 176.6(18)
H23 C23 C18 C17 -7.0(18)
C5 C4 C3 C2 -.3(4)
C5 C4 C3 H3 -179.0(17)
H4 C4 C3 C2 177.7(17)
H4 C4 C3 H3 -1(2)
C19 C20 C21 Cl 179.16(19)
C19 C20 C21 C22 -1.4(4)
H20 C20 C21 Cl 3.2(19)
H20 C20 C21 C22 -177.4(19)
C19 C18 C17 N2 -177.3(2)
C19 C18 C17 C16 -51.5(3)
C19 C18 C17 H17 67.6(13)
C23 C18 C17 N2 6.4(3)
C23 C18 C17 C16 132.2(2)
C23 C18 C17 H17 -108.7(13)
S C7 N1 C1 -5.5(3)
S C7 N1 C8 167.07(19)
N2 C7 N1 C1 172.3(2)
N2 C7 N1 C8 -15.1(4)
C13 C12 C11 C10 .4(3)
C13 C12 C11 H11 -178.1(17)
H12 C12 C11 C10 178.9(14)
H12 C12 C11 H11 0(2)
C11 C12 C13 C14 -1.0(3)
C11 C12 C13 H13 178.6(14)
H12 C12 C13 C14 -179.4(14)
H12 C12 C13 H13 0(2)
C14 C15 C10 C11 -1.5(3)
C14 C15 C10 C9 177.3(2)
H15 C15 C10 C11 -179.8(14)
H15 C15 C10 C9 -1.0(14)
C10 C15 C14 C13 .9(3)
C10 C15 C14 H14 -178.1(16)
H15 C15 C14 C13 179.1(15)
H15 C15 C14 H14 0(2)
S C6 C1 C2 178.1(2)
S C6 C1 N1 -2.0(3)
C5 C6 C1 C2 .0(4)
C5 C6 C1 N1 179.9(2)
C15 C10 C11 C12 .8(3)
C15 C10 C11 H11 179.4(16)
C9 C10 C11 C12 -177.9(2)
C9 C10 C11 H11 .6(17)
C15 C10 C9 C16 -62.6(2)
C15 C10 C9 H9b 175.6(15)
C15 C10 C9 H9a 57.3(13)
C11 C10 C9 C16 116.1(2)
C11 C10 C9 H9b -5.7(15)
C11 C10 C9 H9a -124.0(12)
C2 C1 N1 C7 -175.2(2)
C2 C1 N1 C8 12.8(4)
C6 C1 N1 C7 4.9(3)
C6 C1 N1 C8 -167.1(2)
O1 C8 N1 C7 176.8(2)
O1 C8 N1 C1 -11.6(4)
C16 C8 N1 C7 -6.1(3)
C16 C8 N1 C1 165.5(2)
O1 C8 C16 C9 92.2(3)
O1 C8 C16 C17 -144.1(2)
O1 C8 C16 H16 -27(2)
N1 C8 C16 C9 -84.8(2)
N1 C8 C16 C17 38.8(3)
N1 C8 C16 H16 156(2)
C10 C9 C16 C8 -51.9(2)
C10 C9 C16 C17 -174.06(14)
C10 C9 C16 H16 63(2)
H9b C9 C16 C8 73.3(17)
H9b C9 C16 C17 -48.9(17)
H9b C9 C16 H16 -172(3)
H9a C9 C16 C8 -174.3(13)
H9a C9 C16 C17 63.6(13)
H9a C9 C16 H16 -59(3)
C15 C14 C13 C12 .4(3)
C15 C14 C13 H13 -179.2(14)
H14 C14 C13 C12 179.3(15)
H14 C14 C13 H13 0(2)
C8 C16 C17 N2 -55.5(3)
C8 C16 C17 C18 179.2(2)
C8 C16 C17 H17 60.9(10)
C9 C16 C17 N2 66.65(18)
C9 C16 C17 C18 -58.6(2)
C9 C16 C17 H17 -176.9(9)
H16 C16 C17 N2 -170(3)
H16 C16 C17 C18 65(3)
H16 C16 C17 H17 -53(3)
